data_4501878
loop_
_publ_author_name
'Laurila, Elina'
'Oresmaa, Larisa'
'Niskanen, Mika'
'Hirva, Pipsa'
'Haukka, Matti'

_publ_section_title
;
 Metal&#x2212;Metal Interactions in Stacked Mononuclear and Dinuclear
 Rhodium 2,2&#x2032;-Biimidazole Carbonyl Complexes
;
_journal_issue 8
_journal_name_full 'Crystal Growth &amp; Design'
_journal_page_first 3775
_journal_paper_doi 10.1021/cg100606f
_journal_volume 10
_journal_year 2010
_chemical_formula_moiety 'C8 H6 N4 O2 Rh, N O3'
_chemical_formula_sum 'C8 H6 N5 O5 Rh'
_chemical_formula_weight 355.09
_chemical_name_systematic
;
 ?
;
_space_group_IT_number 14
_symmetry_cell_setting monoclinic
_symmetry_space_group_name_Hall '-P 2ybc'
_symmetry_space_group_name_H-M 'P 1 21/c 1'
_atom_sites_solution_hydrogens geom
_atom_sites_solution_primary direct
_atom_sites_solution_secondary difmap
_audit_creation_method SHELXL-97
_cell_angle_alpha 90.00
_cell_angle_beta 106.639(5)
_cell_angle_gamma 90.00
_cell_formula_units_Z 4
_cell_length_a 10.459(3)
_cell_length_b 17.177(5)
_cell_length_c 6.4473(18)
_cell_measurement_reflns_used 3208
_cell_measurement_temperature 100(2)
_cell_measurement_theta_max 33.80
_cell_measurement_theta_min 2.35
_cell_volume 1109.8(6)
_computing_cell_refinement 'SAINT (Bruker AXS, 2009)'
_computing_data_collection 'APEX2 (Bruker AXS, 2009)'
_computing_data_reduction 'SAINT (Bruker AXS, 2009)'
_computing_molecular_graphics 'Diamond v.3.2c (Brandenburg, 2009)'
_computing_publication_material 'SHELXL-97 (Sheldrick, 2008)'
_computing_structure_refinement 'SHELXL-97 (Sheldrick, 2008)'
_computing_structure_solution 'SHELXS-97 (Sheldrick, 2008)'
_diffrn_ambient_temperature 100(2)
_diffrn_detector_area_resol_mean 16
_diffrn_measured_fraction_theta_full 0.996
_diffrn_measured_fraction_theta_max 0.996
_diffrn_measurement_device '62mm x 62mm CCD camera on three-circle goniostat'
_diffrn_measurement_device_type 'Bruker SMART APEX II CCD'
_diffrn_measurement_method '\f scans and \w scans'
_diffrn_radiation_monochromator 'flat graphite crystal'
_diffrn_radiation_source 'fine-focus sealed tube'
_diffrn_radiation_type MoK\a
_diffrn_radiation_wavelength 0.71073
_diffrn_reflns_av_R_equivalents 0.0372
_diffrn_reflns_av_sigmaI/netI 0.0465
_diffrn_reflns_limit_h_max 13
_diffrn_reflns_limit_h_min -12
_diffrn_reflns_limit_k_max 22
_diffrn_reflns_limit_k_min -22
_diffrn_reflns_limit_l_max 8
_diffrn_reflns_limit_l_min -8
_diffrn_reflns_number 7051
_diffrn_reflns_theta_full 27.50
_diffrn_reflns_theta_max 27.50
_diffrn_reflns_theta_min 2.35
_exptl_absorpt_coefficient_mu 1.567
_exptl_absorpt_correction_T_max 0.9119
_exptl_absorpt_correction_T_min 0.7766
_exptl_absorpt_correction_type numerical
_exptl_absorpt_process_details 'SADABS (Sheldrick, 2008)'
_exptl_crystal_colour 'metallic reddish'
_exptl_crystal_density_diffrn 2.125
_exptl_crystal_density_method 'not measured'
_exptl_crystal_description block
_exptl_crystal_F_000 696
_exptl_crystal_size_max 0.17
_exptl_crystal_size_mid 0.07
_exptl_crystal_size_min 0.06
_refine_diff_density_max 0.921
_refine_diff_density_min -0.990
_refine_diff_density_rms 0.122
_refine_ls_extinction_method none
_refine_ls_goodness_of_fit_ref 1.032
_refine_ls_hydrogen_treatment mixed
_refine_ls_matrix_type full
_refine_ls_number_parameters 180
_refine_ls_number_reflns 2550
_refine_ls_number_restraints 0
_refine_ls_restrained_S_all 1.032
_refine_ls_R_factor_all 0.0493
_refine_ls_R_factor_gt 0.0323
_refine_ls_shift/su_max 0.000
_refine_ls_shift/su_mean 0.000
_refine_ls_structure_factor_coef Fsqd
_refine_ls_weighting_details 'calc w=1/[\s^2^(Fo^2^)+(0.0173P)^2^+1.7448P] where P=(Fo^2^+2Fc^2^)/3'
_refine_ls_weighting_scheme calc
_refine_ls_wR_factor_gt 0.0577
_refine_ls_wR_factor_ref 0.0627
_reflns_number_gt 2040
_reflns_number_total 2550
_reflns_threshold_expression >2sigma(I)
_cod_data_source_file cg100606f_si_002.cif
_cod_data_source_block 2
_cod_original_cell_volume 1109.8(5)
_cod_original_sg_symbol_H-M 'P 21/c'
_cod_database_code 4501878

loop_
_symmetry_equiv_pos_as_xyz
'x, y, z'
'-x, y+1/2, -z+1/2'
'-x, -y, -z'
'x, -y-1/2, z-1/2'

loop_
_atom_site_label
_atom_site_type_symbol
_atom_site_fract_x
_atom_site_fract_y
_atom_site_fract_z
_atom_site_U_iso_or_equiv
_atom_site_adp_type
_atom_site_occupancy
_atom_site_symmetry_multiplicity
_atom_site_calc_flag
_atom_site_refinement_flags
Rh1 Rh 0.56161(3) 0.241154(14) 0.42033(4) 0.01288(8) Uani 1 1 d .
O1 O 0.2835(3) 0.30177(16) 0.3384(5) 0.0323(7) Uani 1 1 d .
O2 O 0.4783(3) 0.07426(15) 0.3625(5) 0.0299(7) Uani 1 1 d .
O3 O 0.1770(3) 0.14076(18) 0.3145(6) 0.0465(9) Uani 1 1 d .
O4 O 0.0783(3) 0.03061(17) 0.2742(6) 0.0455(9) Uani 1 1 d .
O5 O 0.2486(3) 0.04928(18) 0.5467(5) 0.0384(8) Uani 1 1 d .
N1 N 0.7633(3) 0.21267(15) 0.5241(4) 0.0137(6) Uani 1 1 d .
N2 N 0.9707(3) 0.25250(17) 0.6581(4) 0.0161(6) Uani 1 1 d .
H2N H 1.039(5) 0.287(3) 0.703(8) 0.043(14) Uiso 1 1 d .
N3 N 0.6480(3) 0.35045(16) 0.4591(4) 0.0142(6) Uani 1 1 d .
N4 N 0.8291(3) 0.42220(16) 0.5654(5) 0.0167(6) Uani 1 1 d .
H4N H 0.910(4) 0.435(2) 0.616(7) 0.024(12) Uiso 1 1 d .
N5 N 0.1688(3) 0.07431(18) 0.3800(5) 0.0243(7) Uani 1 1 d .
C1 C 0.3880(4) 0.27734(19) 0.3620(6) 0.0201(8) Uani 1 1 d .
C2 C 0.5055(4) 0.1378(2) 0.3863(6) 0.0184(7) Uani 1 1 d .
C5 C 0.8439(4) 0.14820(19) 0.5722(5) 0.0158(7) Uani 1 1 d .
H5 H 0.8148 0.0956 0.5510 0.019 Uiso 1 1 calc R
C6 C 0.9723(4) 0.17221(19) 0.6553(5) 0.0160(7) Uani 1 1 d .
H6 H 1.0487 0.1398 0.7026 0.019 Uiso 1 1 calc R
C8 C 0.8425(3) 0.27454(18) 0.5778(5) 0.0131(7) Uani 1 1 d .
C9 C 0.7797(4) 0.34981(19) 0.5404(5) 0.0149(7) Uani 1 1 d .
C11 C 0.7232(4) 0.4715(2) 0.4944(6) 0.0205(8) Uani 1 1 d .
H11 H 0.7272 0.5268 0.4922 0.025 Uiso 1 1 calc R
C12 C 0.6118(4) 0.42774(19) 0.4279(6) 0.0183(7) Uani 1 1 d .
H12 H 0.5236 0.4469 0.3696 0.022 Uiso 1 1 calc R

loop_
_atom_site_aniso_label
_atom_site_aniso_U_11
_atom_site_aniso_U_22
_atom_site_aniso_U_33
_atom_site_aniso_U_23
_atom_site_aniso_U_13
_atom_site_aniso_U_12
Rh1 0.01298(13) 0.01250(13) 0.01305(13) -0.00019(11) 0.00357(9) -0.00070(12)
O1 0.0162(16) 0.0302(15) 0.0483(19) 0.0077(13) 0.0056(14) 0.0041(12)
O2 0.0295(17) 0.0186(14) 0.0403(17) -0.0061(12) 0.0077(14) -0.0069(12)
O3 0.0255(18) 0.0391(18) 0.080(3) 0.0389(17) 0.0229(18) 0.0184(14)
O4 0.0253(18) 0.0305(17) 0.066(2) -0.0140(16) -0.0096(16) 0.0077(14)
O5 0.040(2) 0.0422(18) 0.0265(16) 0.0062(13) -0.0014(15) 0.0056(15)
N1 0.0181(16) 0.0126(13) 0.0118(14) 0.0005(11) 0.0065(12) 0.0006(11)
N2 0.0171(15) 0.0162(15) 0.0161(13) 0.0001(12) 0.0064(11) -0.0027(13)
N3 0.0150(16) 0.0160(14) 0.0126(14) -0.0013(11) 0.0054(12) -0.0008(11)
N4 0.0183(18) 0.0151(15) 0.0171(16) -0.0006(12) 0.0058(14) -0.0039(13)
N5 0.0221(19) 0.0248(17) 0.0291(19) -0.0029(14) 0.0123(15) 0.0035(14)
C1 0.024(2) 0.0160(18) 0.0193(18) 0.0032(14) 0.0047(16) -0.0011(15)
C2 0.0122(18) 0.028(2) 0.0139(18) 0.0003(14) 0.0017(14) 0.0012(15)
C5 0.023(2) 0.0124(16) 0.0138(17) 0.0003(12) 0.0072(16) 0.0013(14)
C6 0.0166(19) 0.0169(17) 0.0151(17) 0.0021(13) 0.0054(14) 0.0040(14)
C8 0.0175(18) 0.0123(16) 0.0095(15) -0.0011(12) 0.0038(14) -0.0008(13)
C9 0.021(2) 0.0148(17) 0.0112(17) -0.0009(13) 0.0083(15) -0.0010(14)
C11 0.028(2) 0.0126(16) 0.0216(19) 0.0013(14) 0.0091(17) 0.0016(15)
C12 0.022(2) 0.0160(17) 0.0177(18) 0.0015(13) 0.0076(16) 0.0038(14)

loop_
_atom_type_symbol
_atom_type_description
_atom_type_scat_dispersion_real
_atom_type_scat_dispersion_imag
_atom_type_scat_source
C C 0.0033 0.0016 'International Tables Vol C Tables 4.2.6.8 and 6.1.1.4'
H H 0.0000 0.0000 'International Tables Vol C Tables 4.2.6.8 and 6.1.1.4'
N N 0.0061 0.0033 'International Tables Vol C Tables 4.2.6.8 and 6.1.1.4'
O O 0.0106 0.0060 'International Tables Vol C Tables 4.2.6.8 and 6.1.1.4'
Rh Rh -1.1178 0.9187 'International Tables Vol C Tables 4.2.6.8 and 6.1.1.4'

loop_
_geom_angle_atom_site_label_1
_geom_angle_atom_site_label_2
_geom_angle_atom_site_label_3
_geom_angle
_geom_angle_site_symmetry_1
_geom_angle_site_symmetry_3
_geom_angle_publ_flag
C1 Rh1 C2 92.20(16) . . yes
C1 Rh1 N3 95.09(13) . . ?
C2 Rh1 N3 172.60(14) . . ?
C1 Rh1 N1 171.31(13) . . ?
C2 Rh1 N1 94.01(14) . . ?
N3 Rh1 N1 78.88(11) . . yes
C1 Rh1 Rh1 83.75(11) . 4_566 ?
C2 Rh1 Rh1 96.71(11) . 4_566 ?
N3 Rh1 Rh1 85.36(8) . 4_566 ?
N1 Rh1 Rh1 89.49(7) . 4_566 ?
C1 Rh1 Rh1 92.63(11) . 4_565 ?
C2 Rh1 Rh1 93.56(11) . 4_565 ?
N3 Rh1 Rh1 84.86(8) . 4_565 ?
N1 Rh1 Rh1 93.04(7) . 4_565 ?
Rh1 Rh1 Rh1 169.230(17) 4_566 4_565 yes
C8 N1 C5 106.8(3) . . ?
C8 N1 Rh1 113.2(2) . . ?
C5 N1 Rh1 139.7(2) . . ?
C8 N2 C6 106.9(3) . . ?
C8 N2 H2N 123(3) . . ?
C6 N2 H2N 130(3) . . ?
C9 N3 C12 106.0(3) . . ?
C9 N3 Rh1 114.1(2) . . ?
C12 N3 Rh1 139.9(3) . . ?
C9 N4 C11 106.7(3) . . ?
C9 N4 H4N 127(3) . . ?
C11 N4 H4N 127(3) . . ?
O3 N5 O5 121.8(4) . . ?
O3 N5 O4 119.2(4) . . ?
O5 N5 O4 119.0(3) . . ?
O1 C1 Rh1 175.8(3) . . ?
O2 C2 Rh1 175.9(3) . . ?
C6 C5 N1 108.5(3) . . ?
C6 C5 H5 125.7 . . ?
N1 C5 H5 125.7 . . ?
C5 C6 N2 107.1(3) . . ?
C5 C6 H6 126.4 . . ?
N2 C6 H6 126.4 . . ?
N1 C8 N2 110.7(3) . . ?
N1 C8 C9 117.0(3) . . ?
N2 C8 C9 132.4(3) . . ?
N3 C9 N4 111.2(3) . . ?
N3 C9 C8 116.5(3) . . ?
N4 C9 C8 132.3(4) . . ?
C12 C11 N4 107.7(3) . . ?
C12 C11 H11 126.1 . . ?
N4 C11 H11 126.1 . . ?
C11 C12 N3 108.3(3) . . ?
C11 C12 H12 125.8 . . ?
N3 C12 H12 125.8 . . ?

loop_
_geom_bond_atom_site_label_1
_geom_bond_atom_site_label_2
_geom_bond_distance
_geom_bond_site_symmetry_2
_geom_bond_publ_flag
Rh1 C1 1.853(4) . yes
Rh1 C2 1.863(4) . yes
Rh1 N3 2.067(3) . yes
Rh1 N1 2.080(3) . yes
Rh1 Rh1 3.2379(9) 4_566 yes
Rh1 Rh1 3.2379(9) 4_565 yes
O1 C1 1.139(4) . ?
O2 C2 1.128(4) . ?
O3 N5 1.228(4) . ?
O4 N5 1.247(4) . ?
O5 N5 1.234(4) . ?
N1 C8 1.331(4) . ?
N1 C5 1.372(4) . ?
N2 C8 1.346(4) . ?
N2 C6 1.379(4) . ?
N2 H2N 0.91(5) . ?
N3 C9 1.327(5) . ?
N3 C12 1.379(4) . ?
N4 C9 1.339(4) . ?
N4 C11 1.365(5) . ?
N4 H4N 0.84(4) . ?
C5 C6 1.360(5) . ?
C5 H5 0.9500 . ?
C6 H6 0.9500 . ?
C8 C9 1.439(5) . ?
C11 C12 1.349(5) . ?
C11 H11 0.9500 . ?
C12 H12 0.9500 . ?

loop_
_geom_hbond_atom_site_label_D
_geom_hbond_atom_site_label_H
_geom_hbond_atom_site_label_A
_geom_hbond_distance_DH
_geom_hbond_distance_HA
_geom_hbond_distance_DA
_geom_hbond_angle_DHA
_geom_hbond_site_symmetry_A
_geom_hbond_publ_flag
N2 H2N O3 0.91(5) 1.88(5) 2.790(4) 175(4) 4_666 yes
N4 H4N O4 0.84(4) 1.86(4) 2.693(4) 169(4) 4_666 yes
